data_2242854
loop_
_publ_author_name
'Zaoui, Younes'
'Ramli, Youssef'
'Taoufik, Jamal'
'Mague, Joel T.'
'Jotani, Mukesh M.'
'Tiekink, Edward R. T.'
'Ansar, M'hammed'

_publ_section_title
;
 Ethyl 2-(4-benzyl-3-methyl-6-oxo-1,6-dihydropyridazin-1-yl)acetate:
 crystal structure and Hirshfeld surface analysis
;
_journal_coeditor_code HB7802
_journal_issue 3
_journal_name_full 'Acta Crystallographica Section E'
_journal_page_first 392
_journal_page_last 396
_journal_paper_doi 10.1107/S205698901900241X
_journal_volume 75
_journal_year 2019
_chemical_formula_iupac 'C16 H18 N2 O3'
_chemical_formula_moiety 'C16 H18 N2 O3'
_chemical_formula_sum 'C16 H18 N2 O3'
_chemical_formula_weight 286.32
_chemical_name_common
;
;
_chemical_name_systematic
;
Ethyl 2-(4-benzyl-3-methyl-6-oxo-1,6-dihydropyridazin-1-yl)acetate
;
_space_group_crystal_system monoclinic
_space_group_IT_number 14
_space_group_name_Hall '-P 2yn'
_space_group_name_H-M_alt 'P 1 21/n 1'
_symmetry_space_group_name_Hall '-P 2yn'
_symmetry_space_group_name_H-M 'P 1 21/n 1'
_atom_sites_solution_hydrogens geom
_atom_sites_solution_primary dual
_audit_creation_method SHELXL-2014/7
_cell_angle_alpha 90
_cell_angle_beta 90.295(2)
_cell_angle_gamma 90
_cell_formula_units_Z 4
_cell_length_a 7.4069(9)
_cell_length_b 8.1959(10)
_cell_length_c 24.133(3)
_cell_measurement_reflns_used 9950
_cell_measurement_temperature 120(2)
_cell_measurement_theta_max 29.1781
_cell_measurement_theta_min 2.6246
_cell_volume 1465.0(3)
_computing_cell_refinement
;
<i>SAINT</i> (Bruker, 2016)
;
_computing_data_collection
;
<i>APEX3</i> (Bruker, 2016)
;
_computing_data_reduction
;
<i>SAINT</i> (Bruker, 2016)
;
_computing_molecular_graphics
;
ORTEP-3 for Windows (Farrugia, 2012) and DIAMOND (Brandenburg,
2006)
;
_computing_publication_material
;
publCIF (Westrip, 2010)
;
_computing_structure_refinement
;
SHELXL2014 (Sheldrick, 2015<i>b</i>)
;
_computing_structure_solution
;
<i>SHELXT</i> (Sheldrick, 2015<i>a</i>)
;
_diffrn_ambient_temperature 120(2)
_diffrn_detector_area_resol_mean 8.3333
_diffrn_measured_fraction_theta_full 1.000
_diffrn_measured_fraction_theta_max 0.990
_diffrn_measurement_device_type 'Bruker SMART APEX CCD'
_diffrn_measurement_method '\f and \w scans'
_diffrn_radiation_monochromator graphite
_diffrn_radiation_type MoK\a
_diffrn_radiation_wavelength 0.71073
_diffrn_reflns_av_R_equivalents 0.0283
_diffrn_reflns_av_unetI/netI 0.0194
_diffrn_reflns_limit_h_max 10
_diffrn_reflns_limit_h_min -10
_diffrn_reflns_limit_k_max 11
_diffrn_reflns_limit_k_min -11
_diffrn_reflns_limit_l_max 32
_diffrn_reflns_limit_l_min -32
_diffrn_reflns_number 27503
_diffrn_reflns_theta_full 25.242
_diffrn_reflns_theta_max 29.269
_diffrn_reflns_theta_min 1.688
_exptl_absorpt_coefficient_mu 0.091
_exptl_absorpt_correction_T_max 0.98
_exptl_absorpt_correction_T_min 0.91
_exptl_absorpt_correction_type multi-scan
_exptl_absorpt_process_details
;
(<i>SADABS</i>; Krause <i>et al.</i>, 2015)
;
_exptl_crystal_colour colourless
_exptl_crystal_density_diffrn 1.298
_exptl_crystal_description block
_exptl_crystal_F_000 608
_exptl_crystal_size_max 0.374
_exptl_crystal_size_mid 0.289
_exptl_crystal_size_min 0.235
_refine_diff_density_max 0.434
_refine_diff_density_min -0.155
_refine_ls_extinction_method none
_refine_ls_goodness_of_fit_ref 1.089
_refine_ls_hydrogen_treatment constr
_refine_ls_matrix_type full
_refine_ls_number_parameters 192
_refine_ls_number_reflns 3966
_refine_ls_number_restraints 0
_refine_ls_restrained_S_all 1.089
_refine_ls_R_factor_all 0.0468
_refine_ls_R_factor_gt 0.0407
_refine_ls_shift/su_max 0.000
_refine_ls_shift/su_mean 0.000
_refine_ls_structure_factor_coef Fsqd
_refine_ls_weighting_details 'w=1/[\s^2^(Fo^2^)+(0.0785P)^2^+0.1230P] where P=(Fo^2^+2Fc^2^)/3'
_refine_ls_weighting_scheme calc
_refine_ls_wR_factor_gt 0.1165
_refine_ls_wR_factor_ref 0.1201
_reflns_number_gt 3354
_reflns_number_total 3966
_reflns_threshold_expression 'I > 2\s(I)'
_cod_data_source_file hb7802sup1.cif
_cod_data_source_block I
_cod_database_code 2242854
_shelx_space_group_comment
;
The symmetry employed for this shelxl refinement is uniquely defined
by the following loop, which should always be used as a source of
symmetry information in preference to the above space-group names.
They are only intended as comments.
;
_shelx_estimated_absorpt_t_min 0.967
_shelx_estimated_absorpt_t_max 0.979

loop_
_space_group_symop_operation_xyz
'x, y, z'
'-x+1/2, y+1/2, -z+1/2'
'-x, -y, -z'
'x-1/2, -y-1/2, z-1/2'

loop_
_atom_site_type_symbol
_atom_site_label
_atom_site_fract_x
_atom_site_fract_y
_atom_site_fract_z
_atom_site_U_iso_or_equiv
_atom_site_adp_type
_atom_site_calc_flag
_atom_site_occupancy
O O1 0.46272(9) 0.53825(9) 0.41137(3) 0.02901(19) Uani d 1
O O2 0.76767(11) 0.83037(9) 0.40668(3) 0.02903(18) Uani d 1
O O3 0.73810(9) 0.88740(8) 0.49738(3) 0.02266(17) Uani d 1
N N1 0.76025(10) 0.49470(9) 0.42943(3) 0.01813(17) Uani d 1
N N2 0.92321(10) 0.42213(9) 0.42082(3) 0.01830(17) Uani d 1
C C1 0.60366(12) 0.46663(11) 0.39934(4) 0.02018(19) Uani d 1
C C2 0.93494(12) 0.31446(11) 0.38109(4) 0.01719(18) Uani d 1
C C3 0.78234(12) 0.27085(10) 0.34652(4) 0.01715(18) Uani d 1
C C4 0.62344(12) 0.34749(11) 0.35575(4) 0.01990(19) Uani d 1
H H4 0.5223 0.3222 0.3329 0.024 Uiso calc 1
C C5 1.11600(13) 0.23628(12) 0.37348(4) 0.0240(2) Uani d 1
H H5A 1.2046 0.2896 0.3977 0.036 Uiso calc 1
H H5B 1.1535 0.2479 0.3348 0.036 Uiso calc 1
H H5C 1.1083 0.1202 0.3829 0.036 Uiso calc 1
C C6 0.80584(13) 0.14014(11) 0.30267(4) 0.0217(2) Uani d 1
H H6A 0.9049 0.1729 0.2776 0.026 Uiso calc 1
H H6B 0.8421 0.0371 0.3210 0.026 Uiso calc 1
C C7 0.63798(13) 0.10948(11) 0.26856(4) 0.01965(19) Uani d 1
C C8 0.61870(13) 0.18014(11) 0.21636(4) 0.0222(2) Uani d 1
H H8 0.7153 0.2417 0.2012 0.027 Uiso calc 1
C C9 0.45975(15) 0.16155(12) 0.18614(4) 0.0277(2) Uani d 1
H H9 0.4485 0.2100 0.1505 0.033 Uiso calc 1
C C10 0.31775(15) 0.07256(13) 0.20780(5) 0.0314(2) Uani d 1
H H10 0.2081 0.0621 0.1875 0.038 Uiso calc 1
C C11 0.33642(14) -0.00130(13) 0.25926(5) 0.0306(2) Uani d 1
H H11 0.2401 -0.0642 0.2739 0.037 Uiso calc 1
C C12 0.49596(14) 0.01645(12) 0.28948(4) 0.0253(2) Uani d 1
H H12 0.5082 -0.0351 0.3246 0.030 Uiso calc 1
C C13 0.75566(13) 0.61201(11) 0.47460(4) 0.01904(19) Uani d 1
H H13A 0.8627 0.5955 0.4987 0.023 Uiso calc 1
H H13B 0.6466 0.5924 0.4972 0.023 Uiso calc 1
C C14 0.75378(12) 0.78657(11) 0.45400(4) 0.01866(19) Uani d 1
C C15 0.74349(16) 1.06125(11) 0.48474(4) 0.0277(2) Uani d 1
H H15A 0.6350 1.0933 0.4632 0.033 Uiso calc 1
H H15B 0.8518 1.0871 0.4625 0.033 Uiso calc 1
C C16 0.74939(16) 1.15128(12) 0.53893(5) 0.0305(2) Uani d 1
H H16A 0.6443 1.1210 0.5612 0.046 Uiso calc 1
H H16B 0.7475 1.2690 0.5319 0.046 Uiso calc 1
H H16C 0.8602 1.1225 0.5590 0.046 Uiso calc 1

loop_
_atom_site_aniso_label
_atom_site_aniso_U_11
_atom_site_aniso_U_22
_atom_site_aniso_U_33
_atom_site_aniso_U_12
_atom_site_aniso_U_13
_atom_site_aniso_U_23
O1 0.0213(3) 0.0338(4) 0.0318(4) 0.0072(3) -0.0028(3) -0.0136(3)
O2 0.0441(5) 0.0257(4) 0.0173(4) 0.0028(3) 0.0022(3) 0.0014(3)
O3 0.0351(4) 0.0156(3) 0.0173(3) 0.0007(3) 0.0015(3) -0.0014(2)
N1 0.0196(4) 0.0183(4) 0.0164(4) 0.0021(3) -0.0026(3) -0.0039(3)
N2 0.0188(4) 0.0188(3) 0.0173(4) 0.0016(3) -0.0010(3) 0.0014(3)
C1 0.0195(4) 0.0211(4) 0.0200(4) 0.0010(3) -0.0018(3) -0.0034(3)
C2 0.0192(4) 0.0172(4) 0.0151(4) 0.0014(3) -0.0004(3) 0.0027(3)
C3 0.0218(4) 0.0151(4) 0.0145(4) -0.0001(3) -0.0001(3) 0.0003(3)
C4 0.0203(4) 0.0204(4) 0.0190(4) 0.0002(3) -0.0033(3) -0.0043(3)
C5 0.0208(4) 0.0282(5) 0.0229(5) 0.0064(4) -0.0006(4) -0.0002(4)
C6 0.0252(5) 0.0194(4) 0.0206(5) 0.0032(3) -0.0001(4) -0.0052(3)
C7 0.0253(5) 0.0162(4) 0.0175(4) 0.0008(3) 0.0012(3) -0.0045(3)
C8 0.0290(5) 0.0188(4) 0.0188(4) -0.0001(3) 0.0031(4) -0.0022(3)
C9 0.0366(6) 0.0256(5) 0.0208(5) 0.0050(4) -0.0034(4) -0.0053(4)
C10 0.0298(5) 0.0295(5) 0.0350(6) 0.0000(4) -0.0071(4) -0.0138(4)
C11 0.0304(5) 0.0245(5) 0.0370(6) -0.0081(4) 0.0061(4) -0.0089(4)
C12 0.0346(5) 0.0202(4) 0.0212(5) -0.0032(4) 0.0047(4) -0.0022(3)
C13 0.0244(4) 0.0181(4) 0.0146(4) 0.0004(3) -0.0019(3) -0.0026(3)
C14 0.0187(4) 0.0201(4) 0.0172(4) 0.0004(3) -0.0009(3) -0.0023(3)
C15 0.0412(6) 0.0157(4) 0.0261(5) 0.0018(4) 0.0013(4) 0.0011(4)
C16 0.0397(6) 0.0185(5) 0.0332(6) 0.0025(4) 0.0003(4) -0.0054(4)

loop_
_atom_type_symbol
_atom_type_description
_atom_type_scat_dispersion_real
_atom_type_scat_dispersion_imag
_atom_type_scat_source
C C 0.0033 0.0016 'International Tables Vol C Tables 4.2.6.8 and 6.1.1.4'
H H 0.0000 0.0000 'International Tables Vol C Tables 4.2.6.8 and 6.1.1.4'
N N 0.0061 0.0033 'International Tables Vol C Tables 4.2.6.8 and 6.1.1.4'
O O 0.0106 0.0060 'International Tables Vol C Tables 4.2.6.8 and 6.1.1.4'

loop_
_geom_angle_atom_site_label_1
_geom_angle_atom_site_label_2
_geom_angle_atom_site_label_3
_geom_angle
C14 O3 C15 115.91(7)
N2 N1 C1 126.01(7)
N2 N1 C13 115.28(7)
C1 N1 C13 118.70(7)
C2 N2 N1 117.97(7)
O1 C1 N1 120.34(8)
O1 C1 C4 125.64(8)
N1 C1 C4 114.00(8)
N2 C2 C3 122.39(8)
N2 C2 C5 116.22(8)
C3 C2 C5 121.39(8)
C4 C3 C2 117.90(8)
C4 C3 C6 123.08(8)
C2 C3 C6 119.01(8)
C3 C4 C1 121.70(8)
C3 C4 H4 119.1
C1 C4 H4 119.1
C2 C5 H5A 109.5
C2 C5 H5B 109.5
H5A C5 H5B 109.5
C2 C5 H5C 109.5
H5A C5 H5C 109.5
H5B C5 H5C 109.5
C7 C6 C3 113.65(7)
C7 C6 H6A 108.8
C3 C6 H6A 108.8
C7 C6 H6B 108.8
C3 C6 H6B 108.8
H6A C6 H6B 107.7
C8 C7 C12 118.70(9)
C8 C7 C6 120.30(8)
C12 C7 C6 120.94(9)
C9 C8 C7 120.76(9)
C9 C8 H8 119.6
C7 C8 H8 119.6
C10 C9 C8 120.17(10)
C10 C9 H9 119.9
C8 C9 H9 119.9
C9 C10 C11 119.69(10)
C9 C10 H10 120.2
C11 C10 H10 120.2
C10 C11 C12 120.21(10)
C10 C11 H11 119.9
C12 C11 H11 119.9
C11 C12 C7 120.44(9)
C11 C12 H12 119.8
C7 C12 H12 119.8
N1 C13 C14 112.26(7)
N1 C13 H13A 109.2
C14 C13 H13A 109.2
N1 C13 H13B 109.2
C14 C13 H13B 109.2
H13A C13 H13B 107.9
O2 C14 O3 124.51(9)
O2 C14 C13 126.38(8)
O3 C14 C13 109.09(7)
O3 C15 C16 107.38(8)
O3 C15 H15A 110.2
C16 C15 H15A 110.2
O3 C15 H15B 110.2
C16 C15 H15B 110.2
H15A C15 H15B 108.5
C15 C16 H16A 109.5
C15 C16 H16B 109.5
H16A C16 H16B 109.5
C15 C16 H16C 109.5
H16A C16 H16C 109.5
H16B C16 H16C 109.5

loop_
_geom_bond_atom_site_label_1
_geom_bond_atom_site_label_2
_geom_bond_distance
O1 C1 1.2336(11)
O2 C14 1.2020(11)
O3 C14 1.3392(10)
O3 C15 1.4577(11)
N1 N2 1.3625(10)
N1 C1 1.3845(12)
N1 C13 1.4541(11)
N2 C2 1.3063(11)
C1 C4 1.4434(12)
C2 C3 1.4463(12)
C2 C5 1.4985(12)
C3 C4 1.3535(13)
C3 C6 1.5164(12)
C4 H4 0.9500
C5 H5A 0.9800
C5 H5B 0.9800
C5 H5C 0.9800
C6 C7 1.5088(13)
C6 H6A 0.9900
C6 H6B 0.9900
C7 C8 1.3932(13)
C7 C12 1.3958(13)
C8 C9 1.3901(14)
C8 H8 0.9500
C9 C10 1.3846(16)
C9 H9 0.9500
C10 C11 1.3878(16)
C10 H10 0.9500
C11 C12 1.3930(15)
C11 H11 0.9500
C12 H12 0.9500
C13 C14 1.5145(12)
C13 H13A 0.9900
C13 H13B 0.9900
C15 C16 1.5020(14)
C15 H15A 0.9900
C15 H15B 0.9900
C16 H16A 0.9800
C16 H16B 0.9800
C16 H16C 0.9800

loop_
_geom_hbond_atom_site_label_D
_geom_hbond_atom_site_label_H
_geom_hbond_atom_site_label_A
_geom_hbond_site_symmetry_A
_geom_hbond_distance_DH
_geom_hbond_distance_HA
_geom_hbond_distance_DA
_geom_hbond_angle_DHA
C13 H13A N2 3_766 0.99 2.51 3.4704(13) 165
C13 H13B O1 3_666 0.99 2.59 3.4281(13) 143

loop_
_geom_torsion_atom_site_label_1
_geom_torsion_atom_site_label_2
_geom_torsion_atom_site_label_3
_geom_torsion_atom_site_label_4
_geom_torsion
C1 N1 N2 C2 -0.81(13)
C13 N1 N2 C2 179.38(7)
N2 N1 C1 O1 179.08(9)
C13 N1 C1 O1 -1.11(13)
N2 N1 C1 C4 0.48(13)
C13 N1 C1 C4 -179.71(8)
N1 N2 C2 C3 0.03(12)
N1 N2 C2 C5 -179.33(8)
N2 C2 C3 C4 1.02(13)
C5 C2 C3 C4 -179.66(8)
N2 C2 C3 C6 -177.78(8)
C5 C2 C3 C6 1.55(12)
C2 C3 C4 C1 -1.34(13)
C6 C3 C4 C1 177.40(8)
O1 C1 C4 C3 -177.86(9)
N1 C1 C4 C3 0.65(13)
C4 C3 C6 C7 2.78(13)
C2 C3 C6 C7 -178.49(8)
C3 C6 C7 C8 98.97(10)
C3 C6 C7 C12 -78.09(11)
C12 C7 C8 C9 1.41(13)
C6 C7 C8 C9 -175.72(8)
C7 C8 C9 C10 0.24(14)
C8 C9 C10 C11 -1.55(15)
C9 C10 C11 C12 1.21(15)
C10 C11 C12 C7 0.46(15)
C8 C7 C12 C11 -1.75(14)
C6 C7 C12 C11 175.35(9)
N2 N1 C13 C14 104.34(9)
C1 N1 C13 C14 -75.50(10)
C15 O3 C14 O2 -1.63(13)
C15 O3 C14 C13 176.99(8)
N1 C13 C14 O2 -5.26(14)
N1 C13 C14 O3 176.15(7)
C14 O3 C15 C16 -172.44(8)

_cod_database_fobs_code 2242854
